data_7123770
loop_
_publ_author_name
'Chow, Chi Hao Eugene'
'Han, Yi'
'Phan, Hoa'
'Wu, Jishan'

_publ_section_title
;
 Nitrogen-Doped Heptazethrene and Octazethrene Diradicaloids
;
_journal_name_full 'Chemical Communications'
_journal_paper_doi 10.1039/C9CC04564C
_journal_year 2019
_chemical_formula_sum 'C48 H44 Cl4 F6 N2 O2 Sb'
_chemical_formula_weight 1058.40
_space_group_crystal_system triclinic
_space_group_IT_number 2
_space_group_name_Hall '-P 1'
_space_group_name_H-M_alt 'P -1'
_symmetry_space_group_name_Hall '-P 1'
_symmetry_space_group_name_H-M 'P -1'
_atom_sites_solution_hydrogens geom
_audit_creation_method SHELXL-2016/6
_audit_update_record
;
2019-06-13 deposited with the CCDC.    2019-07-04 downloaded from the CCDC.
;
_cell_angle_alpha 87.379(3)
_cell_angle_beta 86.613(3)
_cell_angle_gamma 76.612(3)
_cell_formula_units_Z 1
_cell_length_a 8.3753(6)
_cell_length_b 11.1259(9)
_cell_length_c 12.1940(9)
_cell_measurement_reflns_used 8734
_cell_measurement_temperature 100(2)
_cell_measurement_theta_max 65.52
_cell_measurement_theta_min 3.63
_cell_volume 1102.86(15)
_computing_cell_refinement 'APEX3 v2016.1-0 (Bruker AXS)'
_computing_data_collection 'APEX3 (Bruker AXS)'
_computing_data_reduction 'SAINT V8.32B (Bruker AXS Inc., 2014)'
_computing_molecular_graphics 'Bruker SHELXTL'
_computing_publication_material 'Bruker SHELXTL'
_computing_structure_refinement 'SHELXL--2014 (Sheldrick 2014)'
_computing_structure_solution 'SHELXT--(Sheldrick 2015)'
_diffrn_ambient_temperature 100(2)
_diffrn_measured_fraction_theta_full 0.975
_diffrn_measured_fraction_theta_max 0.975
_diffrn_measurement_device_type 'Bruker D8 Venture'
_diffrn_measurement_method '\f and \w scans'
_diffrn_radiation_type CuK\a
_diffrn_radiation_wavelength 1.54178
_diffrn_reflns_av_R_equivalents 0.0524
_diffrn_reflns_av_unetI/netI 0.0569
_diffrn_reflns_Laue_measured_fraction_full 0.975
_diffrn_reflns_Laue_measured_fraction_max 0.975
_diffrn_reflns_limit_h_max 9
_diffrn_reflns_limit_h_min -9
_diffrn_reflns_limit_k_max 13
_diffrn_reflns_limit_k_min -13
_diffrn_reflns_limit_l_max 12
_diffrn_reflns_limit_l_min -14
_diffrn_reflns_number 8771
_diffrn_reflns_point_group_measured_fraction_full 0.975
_diffrn_reflns_point_group_measured_fraction_max 0.975
_diffrn_reflns_theta_full 65.405
_diffrn_reflns_theta_max 65.405
_diffrn_reflns_theta_min 3.633
_exptl_absorpt_coefficient_mu 7.775
_exptl_absorpt_correction_T_max 0.7526
_exptl_absorpt_correction_T_min 0.3558
_exptl_absorpt_correction_type multi-scan
_exptl_absorpt_process_details 'Sadabs, (Sheldrick 2012)'
_exptl_crystal_colour green
_exptl_crystal_density_diffrn 1.594
_exptl_crystal_density_meas ?
_exptl_crystal_density_method 'Not measured'
_exptl_crystal_description Block
_exptl_crystal_F_000 535
_exptl_crystal_size_max 0.247
_exptl_crystal_size_mid 0.200
_exptl_crystal_size_min 0.117
_refine_diff_density_max 2.730
_refine_diff_density_min -1.310
_refine_diff_density_rms 0.165
_refine_ls_extinction_method none
_refine_ls_goodness_of_fit_ref 1.065
_refine_ls_hydrogen_treatment constr
_refine_ls_matrix_type full
_refine_ls_number_parameters 287
_refine_ls_number_reflns 3686
_refine_ls_number_restraints 0
_refine_ls_restrained_S_all 1.065
_refine_ls_R_factor_all 0.0710
_refine_ls_R_factor_gt 0.0698
_refine_ls_shift/su_max 0.000
_refine_ls_shift/su_mean 0.000
_refine_ls_structure_factor_coef Fsqd
_refine_ls_weighting_details 'w=1/[\s^2^(Fo^2^)+(0.1391P)^2^+2.5515P] where P=(Fo^2^+2Fc^2^)/3'
_refine_ls_weighting_scheme calc
_refine_ls_wR_factor_gt 0.1935
_refine_ls_wR_factor_ref 0.1956
_reflns_Friedel_coverage 0.000
_reflns_number_gt 3608
_reflns_number_total 3686
_reflns_threshold_expression 'I > 2\s(I)'
_cod_data_source_file c9cc04564c2.cif
_cod_data_source_block I204
_cod_depositor_comments
;
The following automatic conversions were performed:

'_exptl_absorpt_correction_type' value 'Multi-scan' changed to
'multi-scan' according to
/home/data/users/saulius/crontab/automatic-downloads/rss-feeds/RSC/lib/dictionaries/cif_core.dic
dictionary named 'cif_core.dic' version 2.4.2 from 2011-04-26.

'_exptl_crystal_density_meas' value 'Not measured' was changed to '?'
- the value is perceived as not measured.

Automatic conversion script
Id: cif_fix_values 4973 2017-02-22 13:04:09Z antanas 
;
_cod_original_cell_volume 1102.86(14)
_cod_database_code 7123770
_shelx_shelxl_version_number 2016/6
_shelx_space_group_comment
; 
The symmetry employed for this shelxl refinement is uniquely defined 
by the following loop, which should always be used as a source of 
symmetry information in preference to the above space-group names. 
They are only intended as comments. 
;
_computing_bruker_data_scaling 'SADABS V2012/1 (Bruker AXS Inc.)'

loop_
_space_group_symop_operation_xyz
'x, y, z'
'-x, -y, -z'

loop_
_atom_site_label
_atom_site_type_symbol
_atom_site_fract_x
_atom_site_fract_y
_atom_site_fract_z
_atom_site_U_iso_or_equiv
_atom_site_adp_type
_atom_site_occupancy
_atom_site_site_symmetry_order
_atom_site_calc_flag
_atom_site_refinement_flags_posn
_atom_site_refinement_flags_adp
_atom_site_refinement_flags_occupancy
Sb1 Sb 0.500000 1.000000 0.500000 0.0355(2) Uani 1 2 d S . P
F1 F 0.6049(6) 0.9531(4) 0.6314(3) 0.0549(10) Uani 1 1 d . . .
F2 F 0.6889(6) 0.9216(5) 0.4193(4) 0.0683(13) Uani 1 1 d . . .
F3 F 0.4261(6) 0.8535(4) 0.5047(4) 0.0568(10) Uani 1 1 d . . .
O1 O 0.7402(6) 0.4550(4) 0.6385(3) 0.0436(10) Uani 1 1 d . . .
N1 N 0.3898(6) 0.7982(4) 0.9346(4) 0.0299(9) Uani 1 1 d . . .
C1 C 1.0226(10) 0.2591(7) 0.3745(6) 0.0535(17) Uani 1 1 d . . .
H1A H 1.091852 0.296649 0.322312 0.080 Uiso 1 1 calc R U .
H1B H 0.916479 0.263121 0.342879 0.080 Uiso 1 1 calc R U .
H1C H 1.077073 0.172496 0.389652 0.080 Uiso 1 1 calc R U .
C2 C 0.9952(9) 0.3288(7) 0.4809(6) 0.0481(15) Uani 1 1 d . . .
H2A H 1.102854 0.333620 0.507476 0.058 Uiso 1 1 calc R U .
H2B H 0.931633 0.414240 0.466261 0.058 Uiso 1 1 calc R U .
C3 C 0.9044(9) 0.2678(6) 0.5690(6) 0.0491(16) Uani 1 1 d . . .
H3A H 0.974670 0.186497 0.589950 0.059 Uiso 1 1 calc R U .
H3B H 0.803993 0.252859 0.538565 0.059 Uiso 1 1 calc R U .
C4 C 0.8557(9) 0.3434(6) 0.6716(5) 0.0443(14) Uani 1 1 d . . .
H4A H 0.804246 0.296673 0.728908 0.053 Uiso 1 1 calc R U .
H4B H 0.953447 0.363579 0.701386 0.053 Uiso 1 1 calc R U .
C5 C 0.6677(7) 0.5367(6) 0.7171(5) 0.0362(12) Uani 1 1 d . . .
C6 C 0.5616(8) 0.6438(6) 0.6762(5) 0.0387(13) Uani 1 1 d . . .
H6 H 0.549510 0.656042 0.599214 0.046 Uiso 1 1 calc R U .
C7 C 0.4756(8) 0.7308(6) 0.7463(5) 0.0357(12) Uani 1 1 d . . .
H7 H 0.405480 0.803922 0.718126 0.043 Uiso 1 1 calc R U .
C8 C 0.4910(7) 0.7119(5) 0.8593(5) 0.0319(11) Uani 1 1 d . . .
C9 C 0.5970(7) 0.6062(5) 0.9004(5) 0.0331(12) Uani 1 1 d . . .
H9 H 0.608618 0.593919 0.977429 0.040 Uiso 1 1 calc R U .
C10 C 0.6856(7) 0.5189(6) 0.8291(5) 0.0363(12) Uani 1 1 d . . .
H10 H 0.758550 0.446967 0.857029 0.044 Uiso 1 1 calc R U .
C11 C 0.2363(7) 0.7772(5) 0.9693(4) 0.0312(11) Uani 1 1 d . . .
C12 C 0.1784(7) 0.6839(5) 0.9247(5) 0.0352(12) Uani 1 1 d . . .
H12 H 0.243410 0.633356 0.870295 0.042 Uiso 1 1 calc R U .
C13 C 0.0238(8) 0.6644(6) 0.9598(5) 0.0385(13) Uani 1 1 d . . .
H13 H -0.015843 0.601385 0.927801 0.046 Uiso 1 1 calc R U .
C14 C -0.0710(8) 0.7344(6) 1.0395(5) 0.0380(13) Uani 1 1 d . . .
H14 H -0.174889 0.718947 1.062856 0.046 Uiso 1 1 calc R U .
C15 C -0.0143(7) 0.8308(6) 1.0877(5) 0.0342(12) Uani 1 1 d . . .
C16 C -0.1065(7) 0.9034(6) 1.1714(5) 0.0371(13) Uani 1 1 d . . .
H16 H -0.210907 0.890108 1.196333 0.045 Uiso 1 1 calc R U .
C17 C -0.0458(8) 0.9935(6) 1.2171(5) 0.0384(13) Uani 1 1 d . . .
H17 H -0.106740 1.038961 1.275962 0.046 Uiso 1 1 calc R U .
C18 C 0.1031(7) 1.0194(6) 1.1788(5) 0.0356(12) Uani 1 1 d . . .
H18 H 0.141019 1.083438 1.210386 0.043 Uiso 1 1 calc R U .
C19 C 0.1966(7) 0.9517(5) 1.0943(4) 0.0306(11) Uani 1 1 d . . .
C20 C 0.1405(7) 0.8541(5) 1.0498(4) 0.0315(11) Uani 1 1 d . . .
C21 C 0.4439(7) 0.8983(5) 0.9667(4) 0.0307(11) Uani 1 1 d . . .
C22 C 0.5921(7) 0.9217(5) 0.9217(4) 0.0313(11) Uani 1 1 d . . .
H22 H 0.654488 0.867436 0.868866 0.038 Uiso 1 1 calc R U .
C23 C 0.6506(7) 1.0222(5) 0.9523(4) 0.0313(11) Uani 1 1 d . . .
Cl1S Cl 0.5129(2) 0.7581(2) 0.21800(17) 0.0661(5) Uani 1 1 d . . .
Cl2S Cl 0.7598(3) 0.54171(19) 0.2801(2) 0.0692(6) Uani 1 1 d . . .
C1S C 0.6037(10) 0.6639(7) 0.3289(6) 0.0543(17) Uani 1 1 d . . .
H1SA H 0.650065 0.714123 0.377967 0.065 Uiso 1 1 calc R U .
H1SB H 0.518915 0.630377 0.372000 0.065 Uiso 1 1 calc R U .

loop_
_atom_site_aniso_label
_atom_site_aniso_U_11
_atom_site_aniso_U_22
_atom_site_aniso_U_33
_atom_site_aniso_U_23
_atom_site_aniso_U_13
_atom_site_aniso_U_12
Sb1 0.0376(3) 0.0368(3) 0.0297(3) -0.0005(2) 0.0083(2) -0.0064(2)
F1 0.067(3) 0.059(2) 0.041(2) 0.0078(18) -0.0100(18) -0.021(2)
F2 0.051(2) 0.081(3) 0.069(3) -0.021(2) 0.018(2) -0.007(2)
F3 0.072(3) 0.051(2) 0.052(2) 0.0087(19) -0.006(2) -0.027(2)
O1 0.052(3) 0.041(2) 0.030(2) -0.0060(18) 0.0084(18) 0.0046(19)
N1 0.034(2) 0.032(2) 0.024(2) -0.0046(18) 0.0096(18) -0.0086(18)
C1 0.057(4) 0.055(4) 0.043(4) -0.019(3) 0.007(3) -0.001(3)
C2 0.047(4) 0.060(4) 0.038(3) -0.013(3) 0.005(3) -0.014(3)
C3 0.055(4) 0.040(3) 0.046(4) -0.006(3) 0.010(3) 0.002(3)
C4 0.050(4) 0.041(3) 0.036(3) -0.002(3) 0.008(3) -0.001(3)
C5 0.039(3) 0.035(3) 0.033(3) -0.007(2) 0.011(2) -0.008(2)
C6 0.047(3) 0.041(3) 0.026(3) -0.001(2) 0.008(2) -0.006(3)
C7 0.042(3) 0.036(3) 0.027(3) -0.002(2) 0.006(2) -0.006(2)
C8 0.037(3) 0.032(3) 0.027(3) -0.007(2) 0.012(2) -0.010(2)
C9 0.039(3) 0.035(3) 0.025(3) -0.003(2) 0.003(2) -0.010(2)
C10 0.038(3) 0.034(3) 0.035(3) -0.001(2) 0.002(2) -0.007(2)
C11 0.034(3) 0.037(3) 0.022(2) 0.001(2) 0.006(2) -0.009(2)
C12 0.040(3) 0.036(3) 0.028(3) -0.005(2) 0.011(2) -0.008(2)
C13 0.042(3) 0.039(3) 0.037(3) 0.000(2) 0.001(3) -0.017(3)
C14 0.037(3) 0.043(3) 0.035(3) 0.002(3) 0.008(2) -0.015(2)
C15 0.036(3) 0.041(3) 0.026(3) 0.003(2) 0.005(2) -0.011(2)
C16 0.036(3) 0.043(3) 0.030(3) 0.000(2) 0.011(2) -0.010(2)
C17 0.040(3) 0.044(3) 0.030(3) 0.000(2) 0.012(2) -0.010(3)
C18 0.039(3) 0.041(3) 0.026(3) -0.005(2) 0.010(2) -0.011(2)
C19 0.034(3) 0.037(3) 0.020(2) -0.001(2) 0.009(2) -0.009(2)
C20 0.035(3) 0.034(3) 0.025(3) 0.001(2) 0.004(2) -0.009(2)
C21 0.033(3) 0.033(3) 0.025(3) -0.002(2) 0.006(2) -0.007(2)
C22 0.035(3) 0.037(3) 0.022(2) -0.001(2) 0.008(2) -0.008(2)
C23 0.032(3) 0.036(3) 0.025(3) -0.001(2) 0.009(2) -0.008(2)
Cl1S 0.0586(11) 0.0819(13) 0.0575(11) 0.0179(10) -0.0064(8) -0.0188(9)
Cl2S 0.0693(12) 0.0558(11) 0.0791(14) -0.0211(10) -0.0026(10) -0.0043(9)
C1S 0.058(4) 0.059(4) 0.045(4) -0.015(3) 0.003(3) -0.009(3)

loop_
_atom_type_symbol
_atom_type_description
_atom_type_scat_dispersion_real
_atom_type_scat_dispersion_imag
_atom_type_scat_source
C C 0.0181 0.0091 'International Tables Vol C Tables 4.2.6.8 and 6.1.1.4'
H H 0.0000 0.0000 'International Tables Vol C Tables 4.2.6.8 and 6.1.1.4'
Cl Cl 0.3639 0.7018 'International Tables Vol C Tables 4.2.6.8 and 6.1.1.4'
F F 0.0727 0.0534 'International Tables Vol C Tables 4.2.6.8 and 6.1.1.4'
N N 0.0311 0.0180 'International Tables Vol C Tables 4.2.6.8 and 6.1.1.4'
O O 0.0492 0.0322 'International Tables Vol C Tables 4.2.6.8 and 6.1.1.4'
Sb Sb -0.0562 5.8946 'International Tables Vol C Tables 4.2.6.8 and 6.1.1.4'

loop_
_geom_angle_atom_site_label_1
_geom_angle_atom_site_label_2
_geom_angle_atom_site_label_3
_geom_angle
_geom_angle_site_symmetry_1
_geom_angle_site_symmetry_3
F2 Sb1 F2 180.0 . 2_676
F2 Sb1 F1 90.7(2) . .
F2 Sb1 F1 89.3(2) 2_676 .
F2 Sb1 F1 89.3(2) . 2_676
F2 Sb1 F1 90.7(2) 2_676 2_676
F1 Sb1 F1 180.0(3) . 2_676
F2 Sb1 F3 89.6(2) . .
F2 Sb1 F3 90.4(2) 2_676 .
F1 Sb1 F3 90.55(18) . .
F1 Sb1 F3 89.45(18) 2_676 .
F2 Sb1 F3 90.4(2) . 2_676
F2 Sb1 F3 89.6(2) 2_676 2_676
F1 Sb1 F3 89.45(18) . 2_676
F1 Sb1 F3 90.55(18) 2_676 2_676
F3 Sb1 F3 180.0 . 2_676
C5 O1 C4 118.7(5) . .
C21 N1 C11 122.5(5) . .
C21 N1 C8 120.0(5) . .
C11 N1 C8 117.5(5) . .
C2 C1 H1A 109.5 . .
C2 C1 H1B 109.5 . .
H1A C1 H1B 109.5 . .
C2 C1 H1C 109.5 . .
H1A C1 H1C 109.5 . .
H1B C1 H1C 109.5 . .
C3 C2 C1 112.2(6) . .
C3 C2 H2A 109.2 . .
C1 C2 H2A 109.2 . .
C3 C2 H2B 109.2 . .
C1 C2 H2B 109.2 . .
H2A C2 H2B 107.9 . .
C2 C3 C4 113.7(6) . .
C2 C3 H3A 108.8 . .
C4 C3 H3A 108.8 . .
C2 C3 H3B 108.8 . .
C4 C3 H3B 108.8 . .
H3A C3 H3B 107.7 . .
O1 C4 C3 106.5(5) . .
O1 C4 H4A 110.4 . .
C3 C4 H4A 110.4 . .
O1 C4 H4B 110.4 . .
C3 C4 H4B 110.4 . .
H4A C4 H4B 108.6 . .
O1 C5 C10 125.8(6) . .
O1 C5 C6 114.3(5) . .
C10 C5 C6 119.9(5) . .
C7 C6 C5 120.4(6) . .
C7 C6 H6 119.8 . .
C5 C6 H6 119.8 . .
C6 C7 C8 119.8(6) . .
C6 C7 H7 120.1 . .
C8 C7 H7 120.1 . .
C9 C8 C7 120.0(5) . .
C9 C8 N1 119.7(5) . .
C7 C8 N1 120.2(5) . .
C10 C9 C8 120.0(5) . .
C10 C9 H9 120.0 . .
C8 C9 H9 120.0 . .
C5 C10 C9 119.8(6) . .
C5 C10 H10 120.1 . .
C9 C10 H10 120.1 . .
C12 C11 N1 120.6(5) . .
C12 C11 C20 120.8(5) . .
N1 C11 C20 118.7(5) . .
C11 C12 C13 119.9(5) . .
C11 C12 H12 120.0 . .
C13 C12 H12 120.0 . .
C14 C13 C12 121.2(6) . .
C14 C13 H13 119.4 . .
C12 C13 H13 119.4 . .
C13 C14 C15 120.2(5) . .
C13 C14 H14 119.9 . .
C15 C14 H14 119.9 . .
C16 C15 C20 119.0(5) . .
C16 C15 C14 122.0(5) . .
C20 C15 C14 119.0(5) . .
C17 C16 C15 120.2(5) . .
C17 C16 H16 119.9 . .
C15 C16 H16 119.9 . .
C16 C17 C18 121.4(6) . .
C16 C17 H17 119.3 . .
C18 C17 H17 119.3 . .
C17 C18 C19 120.4(6) . .
C17 C18 H18 119.8 . .
C19 C18 H18 119.8 . .
C18 C19 C20 119.2(5) . .
C18 C19 C23 122.9(5) . 2_677
C20 C19 C23 117.8(5) . 2_677
C11 C20 C19 121.4(5) . .
C11 C20 C15 118.8(5) . .
C19 C20 C15 119.8(5) . .
N1 C21 C22 120.4(5) . .
N1 C21 C23 119.7(5) . 2_677
C22 C21 C23 119.9(5) . 2_677
C23 C22 C21 121.9(5) . .
C23 C22 H22 119.0 . .
C21 C22 H22 119.0 . .
C22 C23 C21 118.2(5) . 2_677
C22 C23 C19 122.5(5) . 2_677
C21 C23 C19 119.3(5) 2_677 2_677
Cl2S C1S Cl1S 110.4(4) . .
Cl2S C1S H1SA 109.6 . .
Cl1S C1S H1SA 109.6 . .
Cl2S C1S H1SB 109.6 . .
Cl1S C1S H1SB 109.6 . .
H1SA C1S H1SB 108.1 . .

loop_
_geom_bond_atom_site_label_1
_geom_bond_atom_site_label_2
_geom_bond_distance
_geom_bond_site_symmetry_2
Sb1 F2 1.867(4) .
Sb1 F2 1.867(4) 2_676
Sb1 F1 1.868(4) .
Sb1 F1 1.868(4) 2_676
Sb1 F3 1.870(4) .
Sb1 F3 1.870(4) 2_676
O1 C5 1.367(7) .
O1 C4 1.444(8) .
N1 C21 1.376(8) .
N1 C11 1.397(7) .
N1 C8 1.447(7) .
C1 C2 1.521(9) .
C1 H1A 0.9800 .
C1 H1B 0.9800 .
C1 H1C 0.9800 .
C2 C3 1.506(10) .
C2 H2A 0.9900 .
C2 H2B 0.9900 .
C3 C4 1.522(9) .
C3 H3A 0.9900 .
C3 H3B 0.9900 .
C4 H4A 0.9900 .
C4 H4B 0.9900 .
C5 C10 1.383(9) .
C5 C6 1.402(9) .
C6 C7 1.366(9) .
C6 H6 0.9500 .
C7 C8 1.394(8) .
C7 H7 0.9500 .
C8 C9 1.392(8) .
C9 C10 1.385(8) .
C9 H9 0.9500 .
C10 H10 0.9500 .
C11 C12 1.388(9) .
C11 C20 1.415(8) .
C12 C13 1.401(9) .
C12 H12 0.9500 .
C13 C14 1.368(9) .
C13 H13 0.9500 .
C14 C15 1.431(9) .
C14 H14 0.9500 .
C15 C16 1.409(8) .
C15 C20 1.427(8) .
C16 C17 1.377(9) .
C16 H16 0.9500 .
C17 C18 1.393(9) .
C17 H17 0.9500 .
C18 C19 1.394(8) .
C18 H18 0.9500 .
C19 C20 1.421(8) .
C19 C23 1.455(8) 2_677
C21 C22 1.401(8) .
C21 C23 1.431(8) 2_677
C22 C23 1.394(8) .
C22 H22 0.9500 .
Cl1S C1S 1.769(8) .
Cl2S C1S 1.752(8) .
C1S H1SA 0.9900 .
C1S H1SB 0.9900 .

loop_
_geom_torsion_atom_site_label_1
_geom_torsion_atom_site_label_2
_geom_torsion_atom_site_label_3
_geom_torsion_atom_site_label_4
_geom_torsion
_geom_torsion_site_symmetry_1
_geom_torsion_site_symmetry_4
C1 C2 C3 C4 -172.7(6) . .
C5 O1 C4 C3 175.7(6) . .
C2 C3 C4 O1 64.4(8) . .
C4 O1 C5 C10 -4.8(9) . .
C4 O1 C5 C6 178.1(6) . .
O1 C5 C6 C7 177.2(6) . .
C10 C5 C6 C7 -0.1(10) . .
C5 C6 C7 C8 -1.2(10) . .
C6 C7 C8 C9 1.6(9) . .
C6 C7 C8 N1 -174.6(5) . .
C21 N1 C8 C9 93.8(6) . .
C11 N1 C8 C9 -88.2(7) . .
C21 N1 C8 C7 -90.0(7) . .
C11 N1 C8 C7 88.1(6) . .
C7 C8 C9 C10 -0.9(9) . .
N1 C8 C9 C10 175.4(5) . .
O1 C5 C10 C9 -176.1(6) . .
C6 C5 C10 C9 0.9(9) . .
C8 C9 C10 C5 -0.4(9) . .
C21 N1 C11 C12 172.1(5) . .
C8 N1 C11 C12 -5.9(8) . .
C21 N1 C11 C20 -7.1(8) . .
C8 N1 C11 C20 174.9(5) . .
N1 C11 C12 C13 -179.7(5) . .
C20 C11 C12 C13 -0.5(9) . .
C11 C12 C13 C14 -1.2(9) . .
C12 C13 C14 C15 0.8(10) . .
C13 C14 C15 C16 -178.7(6) . .
C13 C14 C15 C20 1.3(9) . .
C20 C15 C16 C17 -1.4(9) . .
C14 C15 C16 C17 178.7(6) . .
C15 C16 C17 C18 3.1(9) . .
C16 C17 C18 C19 -1.6(10) . .
C17 C18 C19 C20 -1.6(9) . .
C17 C18 C19 C23 177.3(6) . 2_677
C12 C11 C20 C19 -178.5(5) . .
N1 C11 C20 C19 0.7(8) . .
C12 C11 C20 C15 2.5(8) . .
N1 C11 C20 C15 -178.2(5) . .
C18 C19 C20 C11 -175.6(5) . .
C23 C19 C20 C11 5.4(8) 2_677 .
C18 C19 C20 C15 3.3(8) . .
C23 C19 C20 C15 -175.7(5) 2_677 .
C16 C15 C20 C11 177.1(5) . .
C14 C15 C20 C11 -2.9(8) . .
C16 C15 C20 C19 -1.9(8) . .
C14 C15 C20 C19 178.1(5) . .
C11 N1 C21 C22 -174.0(5) . .
C8 N1 C21 C22 3.9(8) . .
C11 N1 C21 C23 7.0(8) . 2_677
C8 N1 C21 C23 -175.1(5) . 2_677
N1 C21 C22 C23 -180.0(5) . .
C23 C21 C22 C23 -1.0(9) 2_677 .
C21 C22 C23 C21 0.9(9) . 2_677
C21 C22 C23 C19 -179.4(5) . 2_677
